data_7705559
loop_
_publ_author_name
'R\"osch, Andreas'
'Herzog, Christoph M.'
'Schreiner, Simon H. F.'
'G\"orls, Helmar'
'Kretschmer, Robert'

_publ_section_title
;
 Ditopic bis(<i>N</i>,<i>N</i>',<i>N</i>'-substituted 1,2-ethanediamine)
 ligands: synthesis and coordination chemistry.
;
_journal_issue 39
_journal_name_full 'Dalton transactions (Cambridge, England : 2003)'
_journal_page_first 13818
_journal_page_last 13828
_journal_paper_doi 10.1039/d0dt03124k
_journal_volume 49
_journal_year 2020
_chemical_formula_moiety 'C26 H40 N4 Zn'
_chemical_formula_sum 'C26 H40 N4 Zn'
_chemical_formula_weight 473.99
_space_group_crystal_system monoclinic
_space_group_IT_number 14
_space_group_name_Hall '-P 2ybc'
_space_group_name_H-M_alt 'P 1 21/c 1'
_atom_sites_solution_hydrogens geom
_audit_creation_method SHELXL-2018/3
_audit_update_record
;
2020-08-31 deposited with the CCDC.	2020-09-24 downloaded from the CCDC.
;
_cell_angle_alpha 90
_cell_angle_beta 91.116(1)
_cell_angle_gamma 90
_cell_formula_units_Z 8
_cell_length_a 17.1511(1)
_cell_length_b 21.9866(2)
_cell_length_c 12.9305(1)
_cell_measurement_reflns_used 32011
_cell_measurement_temperature 123(2)
_cell_measurement_theta_max 59.498
_cell_measurement_theta_min 2.327
_cell_volume 4875.09(6)
_computing_cell_refinement 'CrysAlisPro 1.171.38.43 (Rigaku OD, 2015)'
_computing_data_collection 'CrysAlisPro 1.171.38.43 (Rigaku OD, 2015)'
_computing_data_reduction 'CrysAlisPro 1.171.38.43 (Rigaku OD, 2015)'
_computing_molecular_graphics SHELXTL/PC
_computing_publication_material 'SHELXL-2018/3 (Sheldrick, 2018)'
_computing_structure_refinement 'SHELXL-2018/3 (Sheldrick, 2018)'
_computing_structure_solution 'SHELXT 2014/5 (Sheldrick, 2014)'
_diffrn_ambient_temperature 123(2)
_diffrn_measured_fraction_theta_full 0.999
_diffrn_measured_fraction_theta_max 0.983
_diffrn_measurement_device_type 'Xcalibur, AtlasS2, Gemini ultra'
_diffrn_measurement_method '\w scans'
_diffrn_radiation_type CuK\b
_diffrn_radiation_wavelength 1.39222
_diffrn_reflns_av_R_equivalents 0.0276
_diffrn_reflns_av_unetI/netI 0.0257
_diffrn_reflns_Laue_measured_fraction_full 0.999
_diffrn_reflns_Laue_measured_fraction_max 0.983
_diffrn_reflns_limit_h_max 21
_diffrn_reflns_limit_h_min -21
_diffrn_reflns_limit_k_max 27
_diffrn_reflns_limit_k_min -26
_diffrn_reflns_limit_l_max 15
_diffrn_reflns_limit_l_min -15
_diffrn_reflns_number 32011
_diffrn_reflns_point_group_measured_fraction_full 0.999
_diffrn_reflns_point_group_measured_fraction_max 0.983
_diffrn_reflns_theta_full 56.650
_diffrn_reflns_theta_max 59.948
_diffrn_reflns_theta_min 2.327
_diffrn_source 'micro-focus sealed X-ray tube'
_exptl_absorpt_coefficient_mu 1.117
_exptl_absorpt_correction_T_max 1.00000
_exptl_absorpt_correction_T_min 0.68648
_exptl_absorpt_correction_type multi-scan
_exptl_absorpt_process_details
; 
CrysAlisPro 1.171.38.43 (Rigaku Oxford Diffraction, 2015) 
Numerical absorption correction based on gaussian integration over 
   a multifaceted crystal model 
Empirical absorption correction using spherical harmonics, 
 implemented in SCALE3 ABSPACK scaling algorithm. 
;
_exptl_crystal_colour colourless
_exptl_crystal_density_diffrn 1.292
_exptl_crystal_density_method 'not measured'
_exptl_crystal_description prism
_exptl_crystal_F_000 2032
_exptl_crystal_size_max 0.112
_exptl_crystal_size_mid 0.110
_exptl_crystal_size_min 0.088
_refine_diff_density_max 0.315
_refine_diff_density_min -0.390
_refine_diff_density_rms 0.047
_refine_ls_extinction_method none
_refine_ls_goodness_of_fit_ref 1.027
_refine_ls_hydrogen_treatment constr
_refine_ls_matrix_type full
_refine_ls_number_parameters 567
_refine_ls_number_reflns 9646
_refine_ls_number_restraints 0
_refine_ls_restrained_S_all 1.027
_refine_ls_R_factor_all 0.0328
_refine_ls_R_factor_gt 0.0299
_refine_ls_shift/su_max 0.001
_refine_ls_shift/su_mean 0.000
_refine_ls_structure_factor_coef Fsqd
_refine_ls_weighting_details 'w=1/[\s^2^(Fo^2^)+(0.0351P)^2^+2.4911P] where P=(Fo^2^+2Fc^2^)/3'
_refine_ls_weighting_scheme calc
_refine_ls_wR_factor_gt 0.0760
_refine_ls_wR_factor_ref 0.0778
_reflns_Friedel_coverage 0.000
_reflns_number_gt 8895
_reflns_number_total 9646
_reflns_threshold_expression 'I > 2\s(I)'
_cod_data_source_file d0dt03124k2.cif
_cod_data_source_block FO7248_1nZn
_cod_depositor_comments 'Adding full bibliography for 7705549--7705563.cif.'
_cod_original_sg_symbol_H-M 'P 21/c'
_cod_database_code 7705559
_shelx_shelxl_version_number 2018/3
_shelx_space_group_comment
; 
The symmetry employed for this shelxl refinement is uniquely defined 
by the following loop, which should always be used as a source of 
symmetry information in preference to the above space-group names. 
They are only intended as comments. 
;
_shelx_estimated_absorpt_t_min 0.885
_shelx_estimated_absorpt_t_max 0.908

loop_
_space_group_symop_operation_xyz
'x, y, z'
'-x, y+1/2, -z+1/2'
'-x, -y, -z'
'x, -y-1/2, z-1/2'

loop_
_atom_site_label
_atom_site_type_symbol
_atom_site_fract_x
_atom_site_fract_y
_atom_site_fract_z
_atom_site_U_iso_or_equiv
_atom_site_adp_type
_atom_site_occupancy
_atom_site_site_symmetry_order
_atom_site_calc_flag
_atom_site_refinement_flags_posn
_atom_site_refinement_flags_adp
_atom_site_refinement_flags_occupancy
_atom_site_disorder_assembly
_atom_site_disorder_group
Zn1A Zn 0.28265(2) 0.39649(2) 0.21837(2) 0.01821(6) Uani 1 1 d . . . . .
N1A N 0.31074(7) 0.34866(6) 0.07770(10) 0.0207(3) Uani 1 1 d . . . . .
N2A N 0.36730(7) 0.34888(6) 0.27775(10) 0.0214(3) Uani 1 1 d . . . . .
N3A N 0.24164(7) 0.47734(6) 0.19225(10) 0.0203(3) Uani 1 1 d . . . . .
N4A N 0.16700(7) 0.37647(6) 0.26840(10) 0.0190(3) Uani 1 1 d . . . . .
C1A C 0.32934(9) 0.28866(7) 0.12400(13) 0.0252(3) Uani 1 1 d . . . . .
H1AA H 0.354425 0.262763 0.071576 0.030 Uiso 1 1 calc R U . . .
H1AB H 0.280336 0.268519 0.144332 0.030 Uiso 1 1 calc R U . . .
C2A C 0.38350(9) 0.29414(7) 0.21869(13) 0.0256(3) Uani 1 1 d . . . . .
H2AA H 0.376901 0.258049 0.263454 0.031 Uiso 1 1 calc R U . . .
H2AB H 0.438300 0.295027 0.196067 0.031 Uiso 1 1 calc R U . . .
C3A C 0.41474(8) 0.35838(7) 0.36380(12) 0.0207(3) Uani 1 1 d . . . . .
C4A C 0.46533(9) 0.31269(7) 0.40281(13) 0.0245(3) Uani 1 1 d . . . . .
H4A H 0.467491 0.274732 0.367893 0.029 Uiso 1 1 calc R U . . .
C5A C 0.51188(9) 0.32152(8) 0.49042(14) 0.0283(4) Uani 1 1 d . . . . .
H5A H 0.544585 0.289542 0.514925 0.034 Uiso 1 1 calc R U . . .
C6A C 0.51111(9) 0.37639(8) 0.54233(13) 0.0292(4) Uani 1 1 d . . . . .
H6A H 0.542271 0.382423 0.603008 0.035 Uiso 1 1 calc R U . . .
C7A C 0.46351(9) 0.42263(8) 0.50344(13) 0.0249(3) Uani 1 1 d . . . . .
H7A H 0.463201 0.460590 0.538509 0.030 Uiso 1 1 calc R U . . .
C8A C 0.41642(8) 0.41571(7) 0.41560(12) 0.0208(3) Uani 1 1 d . . . . .
C9A C 0.37197(8) 0.47044(7) 0.37395(12) 0.0208(3) Uani 1 1 d . . . . .
H9AA H 0.376140 0.504093 0.424629 0.025 Uiso 1 1 calc R U . . .
H9AB H 0.316129 0.459739 0.365616 0.025 Uiso 1 1 calc R U . . .
C10A C 0.40323(8) 0.49231(7) 0.26854(12) 0.0209(3) Uani 1 1 d . . . . .
H10A H 0.457122 0.507361 0.279870 0.025 Uiso 1 1 calc R U . . .
H10B H 0.406065 0.456679 0.221955 0.025 Uiso 1 1 calc R U . . .
C11A C 0.35680(9) 0.54158(7) 0.21345(12) 0.0210(3) Uani 1 1 d . . . . .
C12A C 0.39311(10) 0.59656(7) 0.19326(13) 0.0248(3) Uani 1 1 d . . . . .
H12A H 0.446027 0.601611 0.214597 0.030 Uiso 1 1 calc R U . . .
C13A C 0.35555(10) 0.64470(8) 0.14318(13) 0.0286(4) Uani 1 1 d . . . . .
H13A H 0.382372 0.681478 0.128954 0.034 Uiso 1 1 calc R U . . .
C14A C 0.27780(10) 0.63728(7) 0.11471(13) 0.0286(4) Uani 1 1 d . . . . .
H14A H 0.250410 0.669848 0.082193 0.034 Uiso 1 1 calc R U . . .
C15A C 0.23953(10) 0.58297(7) 0.13308(13) 0.0250(3) Uani 1 1 d . . . . .
H15A H 0.185974 0.579472 0.113875 0.030 Uiso 1 1 calc R U . . .
C16A C 0.27771(9) 0.53247(7) 0.17959(12) 0.0205(3) Uani 1 1 d . . . . .
C17A C 0.15708(8) 0.47680(7) 0.17805(13) 0.0219(3) Uani 1 1 d . . . . .
H17A H 0.143164 0.493159 0.108791 0.026 Uiso 1 1 calc R U . . .
H17B H 0.133203 0.503387 0.230497 0.026 Uiso 1 1 calc R U . . .
C18A C 0.12464(8) 0.41234(7) 0.18818(12) 0.0205(3) Uani 1 1 d . . . . .
H18A H 0.068822 0.414622 0.205901 0.025 Uiso 1 1 calc R U . . .
H18B H 0.128379 0.391290 0.120783 0.025 Uiso 1 1 calc R U . . .
C19A C 0.38153(9) 0.38007(7) 0.03921(13) 0.0253(3) Uani 1 1 d . . . . .
H19A H 0.420116 0.382663 0.096988 0.030 Uiso 1 1 calc R U . . .
H19B H 0.366823 0.422189 0.020089 0.030 Uiso 1 1 calc R U . . .
C20A C 0.42120(11) 0.35112(9) -0.05278(16) 0.0401(5) Uani 1 1 d . . . . .
H20A H 0.467451 0.374896 -0.070236 0.060 Uiso 1 1 calc R U . . .
H20B H 0.384883 0.350373 -0.112233 0.060 Uiso 1 1 calc R U . . .
H20C H 0.436809 0.309463 -0.035150 0.060 Uiso 1 1 calc R U . . .
C21A C 0.25090(9) 0.34047(7) -0.00577(13) 0.0253(3) Uani 1 1 d . . . . .
H21A H 0.204047 0.321508 0.024014 0.030 Uiso 1 1 calc R U . . .
H21B H 0.271469 0.312148 -0.058146 0.030 Uiso 1 1 calc R U . . .
C22A C 0.22722(11) 0.39925(8) -0.05882(14) 0.0303(4) Uani 1 1 d . . . . .
H22A H 0.179501 0.392579 -0.100195 0.045 Uiso 1 1 calc R U . . .
H22B H 0.269089 0.412649 -0.104012 0.045 Uiso 1 1 calc R U . . .
H22C H 0.217735 0.430536 -0.006573 0.045 Uiso 1 1 calc R U . . .
C23A C 0.13831(9) 0.31285(7) 0.26433(13) 0.0237(3) Uani 1 1 d . . . . .
H23A H 0.146793 0.296204 0.194309 0.028 Uiso 1 1 calc R U . . .
H23B H 0.081497 0.312600 0.276500 0.028 Uiso 1 1 calc R U . . .
C24A C 0.17855(10) 0.27222(7) 0.34344(14) 0.0289(4) Uani 1 1 d . . . . .
H24A H 0.165882 0.229622 0.328407 0.043 Uiso 1 1 calc R U . . .
H24B H 0.160722 0.282657 0.412763 0.043 Uiso 1 1 calc R U . . .
H24C H 0.235105 0.278074 0.340345 0.043 Uiso 1 1 calc R U . . .
C25A C 0.15946(9) 0.40355(7) 0.37323(12) 0.0209(3) Uani 1 1 d . . . . .
H25A H 0.177970 0.446166 0.370580 0.025 Uiso 1 1 calc R U . . .
H25B H 0.194649 0.381244 0.421525 0.025 Uiso 1 1 calc R U . . .
C26A C 0.07788(9) 0.40335(8) 0.41773(13) 0.0268(3) Uani 1 1 d . . . . .
H26A H 0.079688 0.420856 0.487438 0.040 Uiso 1 1 calc R U . . .
H26B H 0.058554 0.361461 0.421070 0.040 Uiso 1 1 calc R U . . .
H26C H 0.042900 0.427595 0.373323 0.040 Uiso 1 1 calc R U . . .
Zn1B Zn 0.21541(2) 0.58474(2) 0.71004(2) 0.01779(6) Uani 1 1 d . . . . .
N1B N 0.33616(7) 0.58346(6) 0.76293(10) 0.0207(3) Uani 1 1 d . . . . .
N2B N 0.23166(7) 0.49800(6) 0.69036(10) 0.0194(3) Uani 1 1 d . . . . .
N3B N 0.15024(7) 0.64796(6) 0.76706(10) 0.0201(3) Uani 1 1 d . . . . .
N4B N 0.20271(7) 0.63559(6) 0.56696(10) 0.0199(3) Uani 1 1 d . . . . .
C1B C 0.36500(8) 0.53956(7) 0.68564(13) 0.0233(3) Uani 1 1 d . . . . .
H1BA H 0.418661 0.527023 0.705550 0.028 Uiso 1 1 calc R U . . .
H1BB H 0.367173 0.559834 0.617392 0.028 Uiso 1 1 calc R U . . .
C2B C 0.31359(8) 0.48308(7) 0.67622(13) 0.0224(3) Uani 1 1 d . . . . .
H2BA H 0.320094 0.464554 0.607141 0.027 Uiso 1 1 calc R U . . .
H2BB H 0.330308 0.452877 0.728927 0.027 Uiso 1 1 calc R U . . .
C3B C 0.18148(8) 0.44935(7) 0.68671(11) 0.0189(3) Uani 1 1 d . . . . .
C4B C 0.20404(9) 0.39106(7) 0.65148(12) 0.0224(3) Uani 1 1 d . . . . .
H4B H 0.255994 0.385103 0.629413 0.027 Uiso 1 1 calc R U . . .
C5B C 0.15258(10) 0.34245(7) 0.64822(13) 0.0262(3) Uani 1 1 d . . . . .
H5B H 0.169696 0.304276 0.622787 0.031 Uiso 1 1 calc R U . . .
C6B C 0.07673(10) 0.34850(7) 0.68135(13) 0.0272(3) Uani 1 1 d . . . . .
H6B H 0.041648 0.315061 0.679575 0.033 Uiso 1 1 calc R U . . .
C7B C 0.05356(9) 0.40520(7) 0.71735(12) 0.0225(3) Uani 1 1 d . . . . .
H7B H 0.001616 0.409949 0.740231 0.027 Uiso 1 1 calc R U . . .
C8B C 0.10311(8) 0.45520(7) 0.72129(11) 0.0190(3) Uani 1 1 d . . . . .
C9B C 0.07324(8) 0.51396(7) 0.76551(12) 0.0193(3) Uani 1 1 d . . . . .
H9BA H 0.016263 0.510192 0.774556 0.023 Uiso 1 1 calc R U . . .
H9BB H 0.081883 0.546800 0.714609 0.023 Uiso 1 1 calc R U . . .
C10B C 0.11107(8) 0.53322(7) 0.87036(12) 0.0190(3) Uani 1 1 d . . . . .
H10C H 0.098523 0.502464 0.923424 0.023 Uiso 1 1 calc R U . . .
H10D H 0.168443 0.534138 0.863479 0.023 Uiso 1 1 calc R U . . .
C11B C 0.08352(8) 0.59487(7) 0.90622(12) 0.0194(3) Uani 1 1 d . . . . .
C12B C 0.03621(9) 0.59812(7) 0.99188(12) 0.0226(3) Uani 1 1 d . . . . .
H12B H 0.025556 0.561744 1.028637 0.027 Uiso 1 1 calc R U . . .
C13B C 0.00362(9) 0.65233(8) 1.02646(13) 0.0264(3) Uani 1 1 d . . . . .
H13B H -0.028228 0.653161 1.085733 0.032 Uiso 1 1 calc R U . . .
C14B C 0.01910(9) 0.70482(8) 0.97178(13) 0.0275(4) Uani 1 1 d . . . . .
H14B H -0.003200 0.742255 0.992924 0.033 Uiso 1 1 calc R U . . .
C15B C 0.06693(9) 0.70352(7) 0.88617(13) 0.0242(3) Uani 1 1 d . . . . .
H15B H 0.076273 0.740305 0.849911 0.029 Uiso 1 1 calc R U . . .
C16B C 0.10223(8) 0.64913(7) 0.85116(12) 0.0196(3) Uani 1 1 d . . . . .
C17B C 0.15024(9) 0.70327(7) 0.70473(13) 0.0234(3) Uani 1 1 d . . . . .
H17C H 0.167553 0.737912 0.748350 0.028 Uiso 1 1 calc R U . . .
H17D H 0.096452 0.711829 0.679618 0.028 Uiso 1 1 calc R U . . .
C18B C 0.20388(9) 0.69765(7) 0.61217(13) 0.0231(3) Uani 1 1 d . . . . .
H18C H 0.187405 0.727331 0.558467 0.028 Uiso 1 1 calc R U . . .
H18D H 0.257867 0.707859 0.634409 0.028 Uiso 1 1 calc R U . . .
C19B C 0.33702(9) 0.55708(7) 0.86941(12) 0.0232(3) Uani 1 1 d . . . . .
H19C H 0.305294 0.519461 0.868019 0.028 Uiso 1 1 calc R U . . .
H19D H 0.311073 0.586209 0.915908 0.028 Uiso 1 1 calc R U . . .
C20B C 0.41684(10) 0.54180(9) 0.91625(14) 0.0336(4) Uani 1 1 d . . . . .
H20D H 0.410818 0.527731 0.987562 0.050 Uiso 1 1 calc R U . . .
H20E H 0.449871 0.578166 0.915900 0.050 Uiso 1 1 calc R U . . .
H20F H 0.441162 0.509676 0.875404 0.050 Uiso 1 1 calc R U . . .
C21B C 0.38294(9) 0.63990(8) 0.75754(14) 0.0275(4) Uani 1 1 d . . . . .
H21C H 0.379570 0.656072 0.686139 0.033 Uiso 1 1 calc R U . . .
H21D H 0.438262 0.629928 0.772827 0.033 Uiso 1 1 calc R U . . .
C22B C 0.35702(11) 0.68885(8) 0.83173(15) 0.0354(4) Uani 1 1 d . . . . .
H22D H 0.381766 0.727520 0.813847 0.053 Uiso 1 1 calc R U . . .
H22E H 0.372304 0.677435 0.902525 0.053 Uiso 1 1 calc R U . . .
H22F H 0.300210 0.693267 0.826824 0.053 Uiso 1 1 calc R U . . .
C23B C 0.12398(9) 0.62296(7) 0.52146(13) 0.0231(3) Uani 1 1 d . . . . .
H23C H 0.111708 0.654132 0.468340 0.028 Uiso 1 1 calc R U . . .
H23D H 0.084841 0.626566 0.576402 0.028 Uiso 1 1 calc R U . . .
C24B C 0.11712(10) 0.56045(8) 0.47249(14) 0.0298(4) Uani 1 1 d . . . . .
H24D H 0.062515 0.552496 0.453282 0.045 Uiso 1 1 calc R U . . .
H24E H 0.135352 0.529591 0.522025 0.045 Uiso 1 1 calc R U . . .
H24F H 0.149074 0.558866 0.410538 0.045 Uiso 1 1 calc R U . . .
C25B C 0.26489(9) 0.62878(8) 0.48913(13) 0.0258(3) Uani 1 1 d . . . . .
H25C H 0.268183 0.585305 0.469764 0.031 Uiso 1 1 calc R U . . .
H25D H 0.315333 0.640109 0.522301 0.031 Uiso 1 1 calc R U . . .
C26B C 0.25462(11) 0.66596(9) 0.39066(14) 0.0363(4) Uani 1 1 d . . . . .
H26D H 0.300560 0.660877 0.347598 0.055 Uiso 1 1 calc R U . . .
H26E H 0.248595 0.709001 0.408484 0.055 Uiso 1 1 calc R U . . .
H26F H 0.208099 0.651955 0.352441 0.055 Uiso 1 1 calc R U . . .

loop_
_atom_site_aniso_label
_atom_site_aniso_U_11
_atom_site_aniso_U_22
_atom_site_aniso_U_33
_atom_site_aniso_U_23
_atom_site_aniso_U_13
_atom_site_aniso_U_12
Zn1A 0.01540(10) 0.01896(11) 0.02016(12) -0.00036(8) -0.00275(8) 0.00195(7)
N1A 0.0200(6) 0.0202(6) 0.0220(7) -0.0023(5) -0.0019(5) -0.0001(5)
N2A 0.0187(6) 0.0209(6) 0.0243(7) -0.0013(5) -0.0046(5) 0.0030(5)
N3A 0.0168(6) 0.0205(6) 0.0235(7) 0.0015(5) -0.0020(5) 0.0021(5)
N4A 0.0169(6) 0.0207(6) 0.0193(7) 0.0003(5) -0.0029(5) 0.0010(5)
C1A 0.0260(8) 0.0185(7) 0.0308(9) -0.0033(7) -0.0043(7) 0.0013(6)
C2A 0.0239(7) 0.0212(8) 0.0315(9) -0.0013(7) -0.0059(7) 0.0036(6)
C3A 0.0151(6) 0.0257(8) 0.0213(8) 0.0035(6) 0.0000(6) -0.0012(6)
C4A 0.0197(7) 0.0255(8) 0.0282(9) 0.0046(7) -0.0015(6) -0.0004(6)
C5A 0.0213(7) 0.0351(9) 0.0282(9) 0.0101(7) -0.0034(7) 0.0026(6)
C6A 0.0224(8) 0.0428(10) 0.0222(8) 0.0029(7) -0.0056(7) 0.0002(7)
C7A 0.0203(7) 0.0335(9) 0.0209(8) -0.0007(7) 0.0009(6) -0.0026(6)
C8A 0.0148(7) 0.0273(8) 0.0203(8) 0.0016(6) 0.0009(6) -0.0004(6)
C9A 0.0172(7) 0.0244(8) 0.0207(8) -0.0034(6) -0.0009(6) 0.0006(6)
C10A 0.0168(7) 0.0228(7) 0.0229(8) -0.0024(6) -0.0001(6) -0.0001(6)
C11A 0.0224(7) 0.0226(7) 0.0182(8) -0.0024(6) 0.0030(6) 0.0008(6)
C12A 0.0269(8) 0.0273(8) 0.0205(8) -0.0034(6) 0.0040(7) -0.0030(6)
C13A 0.0395(9) 0.0232(8) 0.0235(9) 0.0005(7) 0.0072(7) -0.0051(7)
C14A 0.0411(9) 0.0225(8) 0.0222(8) 0.0028(7) 0.0019(7) 0.0060(7)
C15A 0.0280(8) 0.0249(8) 0.0222(8) -0.0003(6) -0.0017(7) 0.0046(6)
C16A 0.0245(7) 0.0203(7) 0.0168(7) -0.0014(6) 0.0007(6) 0.0024(6)
C17A 0.0181(7) 0.0237(8) 0.0238(8) 0.0018(6) -0.0043(6) 0.0047(6)
C18A 0.0169(7) 0.0248(8) 0.0198(8) 0.0000(6) -0.0041(6) 0.0027(6)
C19A 0.0238(8) 0.0259(8) 0.0265(9) -0.0040(7) 0.0040(7) -0.0026(6)
C20A 0.0376(10) 0.0450(11) 0.0381(11) -0.0152(9) 0.0140(8) -0.0054(8)
C21A 0.0257(8) 0.0277(8) 0.0223(8) -0.0037(7) -0.0037(7) -0.0017(6)
C22A 0.0341(9) 0.0336(9) 0.0231(9) 0.0010(7) -0.0044(7) 0.0023(7)
C23A 0.0227(7) 0.0221(8) 0.0263(9) -0.0008(6) -0.0048(6) -0.0020(6)
C24A 0.0336(9) 0.0241(8) 0.0287(9) 0.0033(7) -0.0046(7) -0.0016(7)
C25A 0.0191(7) 0.0246(8) 0.0188(8) -0.0004(6) -0.0024(6) 0.0008(6)
C26A 0.0219(8) 0.0345(9) 0.0240(9) 0.0019(7) 0.0015(7) 0.0006(6)
Zn1B 0.01475(10) 0.01906(11) 0.01960(12) 0.00062(8) 0.00175(8) 0.00068(7)
N1B 0.0171(6) 0.0251(7) 0.0201(7) -0.0004(5) 0.0003(5) -0.0024(5)
N2B 0.0152(6) 0.0204(6) 0.0225(7) -0.0002(5) 0.0010(5) 0.0025(5)
N3B 0.0208(6) 0.0191(6) 0.0206(7) 0.0013(5) 0.0039(5) 0.0008(5)
N4B 0.0201(6) 0.0205(6) 0.0193(7) 0.0008(5) 0.0030(5) -0.0001(5)
C1B 0.0145(7) 0.0323(8) 0.0231(8) -0.0010(7) 0.0028(6) 0.0026(6)
C2B 0.0172(7) 0.0262(8) 0.0239(8) -0.0011(6) 0.0022(6) 0.0041(6)
C3B 0.0215(7) 0.0206(7) 0.0143(7) 0.0021(6) -0.0036(6) 0.0024(6)
C4B 0.0246(8) 0.0231(8) 0.0194(8) 0.0013(6) -0.0007(6) 0.0048(6)
C5B 0.0376(9) 0.0186(7) 0.0224(8) -0.0001(6) -0.0031(7) 0.0045(6)
C6B 0.0337(9) 0.0223(8) 0.0255(9) 0.0026(7) -0.0033(7) -0.0058(6)
C7B 0.0223(7) 0.0255(8) 0.0195(8) 0.0032(6) -0.0026(6) -0.0017(6)
C8B 0.0209(7) 0.0210(7) 0.0149(7) 0.0023(6) -0.0034(6) 0.0014(6)
C9B 0.0152(6) 0.0210(7) 0.0216(8) 0.0017(6) -0.0002(6) 0.0002(5)
C10B 0.0160(6) 0.0216(7) 0.0196(8) 0.0028(6) 0.0015(6) 0.0012(5)
C11B 0.0146(6) 0.0246(7) 0.0188(8) -0.0007(6) -0.0024(6) 0.0008(5)
C12B 0.0188(7) 0.0286(8) 0.0202(8) 0.0028(6) -0.0010(6) 0.0003(6)
C13B 0.0231(8) 0.0369(9) 0.0196(8) -0.0031(7) 0.0047(6) 0.0036(7)
C14B 0.0277(8) 0.0276(8) 0.0272(9) -0.0061(7) 0.0022(7) 0.0074(6)
C15B 0.0259(8) 0.0222(8) 0.0246(8) -0.0006(6) 0.0020(7) 0.0018(6)
C16B 0.0159(7) 0.0240(7) 0.0187(7) -0.0013(6) -0.0017(6) 0.0006(6)
C17B 0.0272(8) 0.0187(7) 0.0243(8) 0.0005(6) 0.0036(7) 0.0001(6)
C18B 0.0274(8) 0.0182(7) 0.0237(8) 0.0018(6) 0.0031(6) -0.0025(6)
C19B 0.0206(7) 0.0287(8) 0.0204(8) 0.0001(6) 0.0008(6) -0.0020(6)
C20B 0.0253(8) 0.0478(11) 0.0276(9) 0.0064(8) -0.0056(7) -0.0039(7)
C21B 0.0202(7) 0.0317(9) 0.0305(9) 0.0027(7) 0.0001(7) -0.0071(6)
C22B 0.0373(9) 0.0297(9) 0.0391(11) -0.0033(8) -0.0016(8) -0.0093(7)
C23B 0.0213(7) 0.0248(8) 0.0232(8) 0.0023(6) -0.0021(6) 0.0014(6)
C24B 0.0326(9) 0.0285(9) 0.0281(9) -0.0020(7) -0.0066(7) 0.0000(7)
C25B 0.0233(8) 0.0304(9) 0.0241(9) 0.0022(7) 0.0055(7) 0.0030(6)
C26B 0.0423(10) 0.0397(10) 0.0276(10) 0.0085(8) 0.0128(8) 0.0042(8)

loop_
_atom_type_symbol
_atom_type_description
_atom_type_scat_dispersion_real
_atom_type_scat_dispersion_imag
_atom_type_scat_source
C C 0.0158 0.0077 'International Tables Vol C Tables 4.2.6.8 and 6.1.1.4'
H H 0.0000 0.0000 'International Tables Vol C Tables 4.2.6.8 and 6.1.1.4'
N N 0.0275 0.0152 'International Tables Vol C Tables 4.2.6.8 and 6.1.1.4'
Zn Zn -2.2476 0.5780 'International Tables Vol C Tables 4.2.6.8 and 6.1.1.4'

loop_
_geom_angle_atom_site_label_1
_geom_angle_atom_site_label_2
_geom_angle_atom_site_label_3
_geom_angle
_geom_angle_site_symmetry_1
_geom_angle_site_symmetry_3
_geom_angle_publ_flag
N2A Zn1A N3A 146.23(5) . . ?
N2A Zn1A N4A 117.41(5) . . ?
N3A Zn1A N4A 84.62(5) . . ?
N2A Zn1A N1A 83.86(5) . . ?
N3A Zn1A N1A 112.65(5) . . ?
N4A Zn1A N1A 112.11(5) . . ?
C1A N1A C21A 109.03(12) . . ?
C1A N1A C19A 112.17(12) . . ?
C21A N1A C19A 111.66(13) . . ?
C1A N1A Zn1A 98.22(9) . . ?
C21A N1A Zn1A 120.51(10) . . ?
C19A N1A Zn1A 104.58(9) . . ?
C3A N2A C2A 115.62(12) . . ?
C3A N2A Zn1A 131.52(11) . . ?
C2A N2A Zn1A 112.85(9) . . ?
C16A N3A C17A 116.21(12) . . ?
C16A N3A Zn1A 131.90(10) . . ?
C17A N3A Zn1A 111.77(9) . . ?
C18A N4A C23A 108.62(11) . . ?
C18A N4A C25A 111.98(11) . . ?
C23A N4A C25A 112.02(12) . . ?
C18A N4A Zn1A 97.09(9) . . ?
C23A N4A Zn1A 119.41(9) . . ?
C25A N4A Zn1A 106.85(9) . . ?
N1A C1A C2A 112.12(12) . . ?
N1A C1A H1AA 109.2 . . ?
C2A C1A H1AA 109.2 . . ?
N1A C1A H1AB 109.2 . . ?
C2A C1A H1AB 109.2 . . ?
H1AA C1A H1AB 107.9 . . ?
N2A C2A C1A 111.51(12) . . ?
N2A C2A H2AA 109.3 . . ?
C1A C2A H2AA 109.3 . . ?
N2A C2A H2AB 109.3 . . ?
C1A C2A H2AB 109.3 . . ?
H2AA C2A H2AB 108.0 . . ?
N2A C3A C4A 121.84(14) . . ?
N2A C3A C8A 121.18(13) . . ?
C4A C3A C8A 116.96(14) . . ?
C5A C4A C3A 122.11(16) . . ?
C5A C4A H4A 118.9 . . ?
C3A C4A H4A 118.9 . . ?
C6A C5A C4A 120.57(15) . . ?
C6A C5A H5A 119.7 . . ?
C4A C5A H5A 119.7 . . ?
C5A C6A C7A 118.27(15) . . ?
C5A C6A H6A 120.9 . . ?
C7A C6A H6A 120.9 . . ?
C8A C7A C6A 122.90(16) . . ?
C8A C7A H7A 118.6 . . ?
C6A C7A H7A 118.6 . . ?
C7A C8A C3A 119.10(14) . . ?
C7A C8A C9A 118.91(14) . . ?
C3A C8A C9A 121.89(13) . . ?
C8A C9A C10A 112.20(12) . . ?
C8A C9A H9AA 109.2 . . ?
C10A C9A H9AA 109.2 . . ?
C8A C9A H9AB 109.2 . . ?
C10A C9A H9AB 109.2 . . ?
H9AA C9A H9AB 107.9 . . ?
C11A C10A C9A 116.59(12) . . ?
C11A C10A H10A 108.1 . . ?
C9A C10A H10A 108.1 . . ?
C11A C10A H10B 108.1 . . ?
C9A C10A H10B 108.1 . . ?
H10A C10A H10B 107.3 . . ?
C12A C11A C16A 119.38(14) . . ?
C12A C11A C10A 118.56(14) . . ?
C16A C11A C10A 122.03(13) . . ?
C11A C12A C13A 123.01(15) . . ?
C11A C12A H12A 118.5 . . ?
C13A C12A H12A 118.5 . . ?
C14A C13A C12A 117.91(15) . . ?
C14A C13A H13A 121.0 . . ?
C12A C13A H13A 121.0 . . ?
C15A C14A C13A 120.83(15) . . ?
C15A C14A H14A 119.6 . . ?
C13A C14A H14A 119.6 . . ?
C14A C15A C16A 122.12(15) . . ?
C14A C15A H15A 118.9 . . ?
C16A C15A H15A 118.9 . . ?
N3A C16A C15A 122.49(14) . . ?
N3A C16A C11A 120.92(13) . . ?
C15A C16A C11A 116.59(14) . . ?
N3A C17A C18A 111.06(12) . . ?
N3A C17A H17A 109.4 . . ?
C18A C17A H17A 109.4 . . ?
N3A C17A H17B 109.4 . . ?
C18A C17A H17B 109.4 . . ?
H17A C17A H17B 108.0 . . ?
N4A C18A C17A 112.27(12) . . ?
N4A C18A H18A 109.1 . . ?
C17A C18A H18A 109.1 . . ?
N4A C18A H18B 109.1 . . ?
C17A C18A H18B 109.1 . . ?
H18A C18A H18B 107.9 . . ?
N1A C19A C20A 116.54(14) . . ?
N1A C19A H19A 108.2 . . ?
C20A C19A H19A 108.2 . . ?
N1A C19A H19B 108.2 . . ?
C20A C19A H19B 108.2 . . ?
H19A C19A H19B 107.3 . . ?
C19A C20A H20A 109.5 . . ?
C19A C20A H20B 109.5 . . ?
H20A C20A H20B 109.5 . . ?
C19A C20A H20C 109.5 . . ?
H20A C20A H20C 109.5 . . ?
H20B C20A H20C 109.5 . . ?
N1A C21A C22A 113.64(13) . . ?
N1A C21A H21A 108.8 . . ?
C22A C21A H21A 108.8 . . ?
N1A C21A H21B 108.8 . . ?
C22A C21A H21B 108.8 . . ?
H21A C21A H21B 107.7 . . ?
C21A C22A H22A 109.5 . . ?
C21A C22A H22B 109.5 . . ?
H22A C22A H22B 109.5 . . ?
C21A C22A H22C 109.5 . . ?
H22A C22A H22C 109.5 . . ?
H22B C22A H22C 109.5 . . ?
N4A C23A C24A 112.69(12) . . ?
N4A C23A H23A 109.1 . . ?
C24A C23A H23A 109.1 . . ?
N4A C23A H23B 109.1 . . ?
C24A C23A H23B 109.1 . . ?
H23A C23A H23B 107.8 . . ?
C23A C24A H24A 109.5 . . ?
C23A C24A H24B 109.5 . . ?
H24A C24A H24B 109.5 . . ?
C23A C24A H24C 109.5 . . ?
H24A C24A H24C 109.5 . . ?
H24B C24A H24C 109.5 . . ?
N4A C25A C26A 116.07(12) . . ?
N4A C25A H25A 108.3 . . ?
C26A C25A H25A 108.3 . . ?
N4A C25A H25B 108.3 . . ?
C26A C25A H25B 108.3 . . ?
H25A C25A H25B 107.4 . . ?
C25A C26A H26A 109.5 . . ?
C25A C26A H26B 109.5 . . ?
H26A C26A H26B 109.5 . . ?
C25A C26A H26C 109.5 . . ?
H26A C26A H26C 109.5 . . ?
H26B C26A H26C 109.5 . . ?
N3B Zn1B N2B 146.95(5) . . ?
N3B Zn1B N1B 116.33(5) . . ?
N2B Zn1B N1B 83.70(5) . . ?
N3B Zn1B N4B 84.59(5) . . ?
N2B Zn1B N4B 113.96(5) . . ?
N1B Zn1B N4B 110.80(5) . . ?
C21B N1B C1B 109.04(12) . . ?
C21B N1B C19B 111.92(12) . . ?
C1B N1B C19B 111.80(12) . . ?
C21B N1B Zn1B 119.31(10) . . ?
C1B N1B Zn1B 97.18(8) . . ?
C19B N1B Zn1B 106.73(9) . . ?
C3B N2B C2B 115.18(12) . . ?
C3B N2B Zn1B 132.61(10) . . ?
C2B N2B Zn1B 112.20(9) . . ?
C16B N3B C17B 115.28(12) . . ?
C16B N3B Zn1B 132.22(10) . . ?
C17B N3B Zn1B 112.42(10) . . ?
C18B N4B C25B 110.77(12) . . ?
C18B N4B C23B 109.41(12) . . ?
C25B N4B C23B 111.75(12) . . ?
C18B N4B Zn1B 97.91(9) . . ?
C25B N4B Zn1B 117.61(9) . . ?
C23B N4B Zn1B 108.43(9) . . ?
N1B C1B C2B 112.58(12) . . ?
N1B C1B H1BA 109.1 . . ?
C2B C1B H1BA 109.1 . . ?
N1B C1B H1BB 109.1 . . ?
C2B C1B H1BB 109.1 . . ?
H1BA C1B H1BB 107.8 . . ?
N2B C2B C1B 111.33(12) . . ?
N2B C2B H2BA 109.4 . . ?
C1B C2B H2BA 109.4 . . ?
N2B C2B H2BB 109.4 . . ?
C1B C2B H2BB 109.4 . . ?
H2BA C2B H2BB 108.0 . . ?
N2B C3B C4B 122.75(14) . . ?
N2B C3B C8B 120.75(13) . . ?
C4B C3B C8B 116.49(14) . . ?
C5B C4B C3B 121.98(15) . . ?
C5B C4B H4B 119.0 . . ?
C3B C4B H4B 119.0 . . ?
C6B C5B C4B 121.21(15) . . ?
C6B C5B H5B 119.4 . . ?
C4B C5B H5B 119.4 . . ?
C5B C6B C7B 117.77(15) . . ?
C5B C6B H6B 121.1 . . ?
C7B C6B H6B 121.1 . . ?
C8B C7B C6B 122.86(15) . . ?
C8B C7B H7B 118.6 . . ?
C6B C7B H7B 118.6 . . ?
C7B C8B C3B 119.67(14) . . ?
C7B C8B C9B 118.69(13) . . ?
C3B C8B C9B 121.61(13) . . ?
C8B C9B C10B 115.24(12) . . ?
C8B C9B H9BA 108.5 . . ?
C10B C9B H9BA 108.5 . . ?
C8B C9B H9BB 108.5 . . ?
C10B C9B H9BB 108.5 . . ?
H9BA C9B H9BB 107.5 . . ?
C11B C10B C9B 112.65(12) . . ?
C11B C10B H10C 109.1 . . ?
C9B C10B H10C 109.1 . . ?
C11B C10B H10D 109.1 . . ?
C9B C10B H10D 109.1 . . ?
H10C C10B H10D 107.8 . . ?
C12B C11B C16B 119.68(14) . . ?
C12B C11B C10B 118.84(14) . . ?
C16B C11B C10B 121.43(13) . . ?
C11B C12B C13B 123.00(15) . . ?
C11B C12B H12B 118.5 . . ?
C13B C12B H12B 118.5 . . ?
C14B C13B C12B 117.89(15) . . ?
C14B C13B H13B 121.1 . . ?
C12B C13B H13B 121.1 . . ?
C13B C14B C15B 120.81(15) . . ?
C13B C14B H14B 119.6 . . ?
C15B C14B H14B 119.6 . . ?
C14B C15B C16B 122.23(15) . . ?
C14B C15B H15B 118.9 . . ?
C16B C15B H15B 118.9 . . ?
N3B C16B C15B 122.23(14) . . ?
N3B C16B C11B 121.42(13) . . ?
C15B C16B C11B 116.33(14) . . ?
N3B C17B C18B 111.82(12) . . ?
N3B C17B H17C 109.3 . . ?
C18B C17B H17C 109.3 . . ?
N3B C17B H17D 109.3 . . ?
C18B C17B H17D 109.3 . . ?
H17C C17B H17D 107.9 . . ?
N4B C18B C17B 112.26(12) . . ?
N4B C18B H18C 109.2 . . ?
C17B C18B H18C 109.2 . . ?
N4B C18B H18D 109.2 . . ?
C17B C18B H18D 109.2 . . ?
H18C C18B H18D 107.9 . . ?
N1B C19B C20B 116.40(13) . . ?
N1B C19B H19C 108.2 . . ?
C20B C19B H19C 108.2 . . ?
N1B C19B H19D 108.2 . . ?
C20B C19B H19D 108.2 . . ?
H19C C19B H19D 107.3 . . ?
C19B C20B H20D 109.5 . . ?
C19B C20B H20E 109.5 . . ?
H20D C20B H20E 109.5 . . ?
C19B C20B H20F 109.5 . . ?
H20D C20B H20F 109.5 . . ?
H20E C20B H20F 109.5 . . ?
N1B C21B C22B 113.58(14) . . ?
N1B C21B H21C 108.9 . . ?
C22B C21B H21C 108.9 . . ?
N1B C21B H21D 108.9 . . ?
C22B C21B H21D 108.9 . . ?
H21C C21B H21D 107.7 . . ?
C21B C22B H22D 109.5 . . ?
C21B C22B H22E 109.5 . . ?
H22D C22B H22E 109.5 . . ?
C21B C22B H22F 109.5 . . ?
H22D C22B H22F 109.5 . . ?
H22E C22B H22F 109.5 . . ?
N4B C23B C24B 113.35(13) . . ?
N4B C23B H23C 108.9 . . ?
C24B C23B H23C 108.9 . . ?
N4B C23B H23D 108.9 . . ?
C24B C23B H23D 108.9 . . ?
H23C C23B H23D 107.7 . . ?
C23B C24B H24D 109.5 . . ?
C23B C24B H24E 109.5 . . ?
H24D C24B H24E 109.5 . . ?
C23B C24B H24F 109.5 . . ?
H24D C24B H24F 109.5 . . ?
H24E C24B H24F 109.5 . . ?
N4B C25B C26B 116.06(13) . . ?
N4B C25B H25C 108.3 . . ?
C26B C25B H25C 108.3 . . ?
N4B C25B H25D 108.3 . . ?
C26B C25B H25D 108.3 . . ?
H25C C25B H25D 107.4 . . ?
C25B C26B H26D 109.5 . . ?
C25B C26B H26E 109.5 . . ?
H26D C26B H26E 109.5 . . ?
C25B C26B H26F 109.5 . . ?
H26D C26B H26F 109.5 . . ?
H26E C26B H26F 109.5 . . ?

loop_
_geom_bond_atom_site_label_1
_geom_bond_atom_site_label_2
_geom_bond_distance
_geom_bond_site_symmetry_2
_geom_bond_publ_flag
Zn1A N2A 1.9364(12) . ?
Zn1A N3A 1.9389(12) . ?
Zn1A N4A 2.1439(13) . ?
Zn1A N1A 2.1635(13) . ?
N1A C1A 1.4808(19) . ?
N1A C21A 1.4858(19) . ?
N1A C19A 1.491(2) . ?
N2A C3A 1.3814(19) . ?
N2A C2A 1.455(2) . ?
N3A C16A 1.372(2) . ?
N3A C17A 1.4585(18) . ?
N4A C18A 1.4821(18) . ?
N4A C23A 1.4834(19) . ?
N4A C25A 1.488(2) . ?
C1A C2A 1.527(2) . ?
C1A H1AA 0.9900 . ?
C1A H1AB 0.9900 . ?
C2A H2AA 0.9900 . ?
C2A H2AB 0.9900 . ?
C3A C4A 1.414(2) . ?
C3A C8A 1.427(2) . ?
C4A C5A 1.387(2) . ?
C4A H4A 0.9500 . ?
C5A C6A 1.381(3) . ?
C5A H5A 0.9500 . ?
C6A C7A 1.392(2) . ?
C6A H6A 0.9500 . ?
C7A C8A 1.389(2) . ?
C7A H7A 0.9500 . ?
C8A C9A 1.518(2) . ?
C9A C10A 1.551(2) . ?
C9A H9AA 0.9900 . ?
C9A H9AB 0.9900 . ?
C10A C11A 1.514(2) . ?
C10A H10A 0.9900 . ?
C10A H10B 0.9900 . ?
C11A C12A 1.387(2) . ?
C11A C16A 1.431(2) . ?
C12A C13A 1.392(2) . ?
C12A H12A 0.9500 . ?
C13A C14A 1.386(2) . ?
C13A H13A 0.9500 . ?
C14A C15A 1.385(2) . ?
C14A H14A 0.9500 . ?
C15A C16A 1.417(2) . ?
C15A H15A 0.9500 . ?
C17A C18A 1.529(2) . ?
C17A H17A 0.9900 . ?
C17A H17B 0.9900 . ?
C18A H18A 0.9900 . ?
C18A H18B 0.9900 . ?
C19A C20A 1.521(2) . ?
C19A H19A 0.9900 . ?
C19A H19B 0.9900 . ?
C20A H20A 0.9800 . ?
C20A H20B 0.9800 . ?
C20A H20C 0.9800 . ?
C21A C22A 1.515(2) . ?
C21A H21A 0.9900 . ?
C21A H21B 0.9900 . ?
C22A H22A 0.9800 . ?
C22A H22B 0.9800 . ?
C22A H22C 0.9800 . ?
C23A C24A 1.514(2) . ?
C23A H23A 0.9900 . ?
C23A H23B 0.9900 . ?
C24A H24A 0.9800 . ?
C24A H24B 0.9800 . ?
C24A H24C 0.9800 . ?
C25A C26A 1.523(2) . ?
C25A H25A 0.9900 . ?
C25A H25B 0.9900 . ?
C26A H26A 0.9800 . ?
C26A H26B 0.9800 . ?
C26A H26C 0.9800 . ?
Zn1B N3B 1.9384(13) . ?
Zn1B N2B 1.9448(12) . ?
Zn1B N1B 2.1685(12) . ?
Zn1B N4B 2.1691(13) . ?
N1B C21B 1.480(2) . ?
N1B C1B 1.481(2) . ?
N1B C19B 1.494(2) . ?
N2B C3B 1.3730(19) . ?
N2B C2B 1.4578(18) . ?
N3B C16B 1.377(2) . ?
N3B C17B 1.4589(19) . ?
N4B C18B 1.4845(19) . ?
N4B C25B 1.488(2) . ?
N4B C23B 1.4885(19) . ?
C1B C2B 1.527(2) . ?
C1B H1BA 0.9900 . ?
C1B H1BB 0.9900 . ?
C2B H2BA 0.9900 . ?
C2B H2BB 0.9900 . ?
C3B C4B 1.417(2) . ?
C3B C8B 1.431(2) . ?
C4B C5B 1.386(2) . ?
C4B H4B 0.9500 . ?
C5B C6B 1.384(2) . ?
C5B H5B 0.9500 . ?
C6B C7B 1.391(2) . ?
C6B H6B 0.9500 . ?
C7B C8B 1.390(2) . ?
C7B H7B 0.9500 . ?
C8B C9B 1.507(2) . ?
C9B C10B 1.551(2) . ?
C9B H9BA 0.9900 . ?
C9B H9BB 0.9900 . ?
C10B C11B 1.511(2) . ?
C10B H10C 0.9900 . ?
C10B H10D 0.9900 . ?
C11B C12B 1.388(2) . ?
C11B C16B 1.429(2) . ?
C12B C13B 1.394(2) . ?
C12B H12B 0.9500 . ?
C13B C14B 1.382(2) . ?
C13B H13B 0.9500 . ?
C14B C15B 1.391(2) . ?
C14B H14B 0.9500 . ?
C15B C16B 1.418(2) . ?
C15B H15B 0.9500 . ?
C17B C18B 1.529(2) . ?
C17B H17C 0.9900 . ?
C17B H17D 0.9900 . ?
C18B H18C 0.9900 . ?
C18B H18D 0.9900 . ?
C19B C20B 1.524(2) . ?
C19B H19C 0.9900 . ?
C19B H19D 0.9900 . ?
C20B H20D 0.9800 . ?
C20B H20E 0.9800 . ?
C20B H20F 0.9800 . ?
C21B C22B 1.514(3) . ?
C21B H21C 0.9900 . ?
C21B H21D 0.9900 . ?
C22B H22D 0.9800 . ?
C22B H22E 0.9800 . ?
C22B H22F 0.9800 . ?
C23B C24B 1.517(2) . ?
C23B H23C 0.9900 . ?
C23B H23D 0.9900 . ?
C24B H24D 0.9800 . ?
C24B H24E 0.9800 . ?
C24B H24F 0.9800 . ?
C25B C26B 1.520(2) . ?
C25B H25C 0.9900 . ?
C25B H25D 0.9900 . ?
C26B H26D 0.9800 . ?
C26B H26E 0.9800 . ?
C26B H26F 0.9800 . ?
